data_4072663
loop_
_publ_author_name
'Gross, Christopher L.'
'Girolami, Gregory S.'

_publ_section_title
;
 Synthesis and Characterization of Osmium Polyhydrides. X-ray Crystal
 Structures of (C5Me5)OsH5and (C5Me5)2Os2H4
;
_journal_issue 1
_journal_name_full Organometallics
_journal_page_first 160
_journal_paper_doi 10.1021/om060920b
_journal_volume 26
_journal_year 2007
_chemical_formula_moiety 'C10 H20 Os'
_chemical_formula_sum 'C10 H20 Os'
_chemical_formula_weight 330.46
_space_group_IT_number 57
_symmetry_cell_setting orthorhombic
_symmetry_space_group_name_Hall '-P 2c 2b'
_symmetry_space_group_name_H-M 'P b c m'
_atom_sites_solution_hydrogens geom
_atom_sites_solution_primary direct
_atom_sites_solution_secondary difmap
_audit_creation_method SHELXL
_cell_angle_alpha 90.00
_cell_angle_beta 90.00
_cell_angle_gamma 90.00
_cell_formula_units_Z 4
_cell_length_a 6.1509(3)
_cell_length_b 13.5685(6)
_cell_length_c 13.3136(6)
_cell_measurement_reflns_used 2840
_cell_measurement_temperature 198(2)
_cell_volume 1111.13(9)
_computing_structure_refinement 'SHELXL-93 (Sheldrick, 1993)'
_computing_structure_solution 'SHELXS-86 (Sheldrick, 1990)'
_diffrn_ambient_temperature 198(2)
_diffrn_radiation_monochromator graphite
_diffrn_radiation_source 'fine-focus sealed tube'
_diffrn_radiation_type MoK\a
_diffrn_radiation_wavelength 0.71073
_diffrn_reflns_av_R_equivalents 0.0571
_diffrn_reflns_av_sigmaI/netI 0.0328
_diffrn_reflns_limit_h_max 8
_diffrn_reflns_limit_h_min -7
_diffrn_reflns_limit_k_max 17
_diffrn_reflns_limit_k_min -17
_diffrn_reflns_limit_l_max 17
_diffrn_reflns_limit_l_min -7
_diffrn_reflns_number 6888
_diffrn_reflns_theta_max 28.29
_diffrn_reflns_theta_min 3.00
_diffrn_standards_decay_% 0
_diffrn_standards_interval_count none
_diffrn_standards_interval_time none
_diffrn_standards_number none
_exptl_absorpt_coefficient_mu 11.422
_exptl_absorpt_correction_T_max 0.630
_exptl_absorpt_correction_T_min 0.077
_exptl_absorpt_correction_type integration
_exptl_crystal_density_diffrn 1.975
_exptl_crystal_F_000 624
_exptl_crystal_size_max 0.36
_exptl_crystal_size_mid 0.23
_exptl_crystal_size_min 0.05
_refine_diff_density_max 1.106
_refine_diff_density_min -1.250
_refine_diff_density_rms 0.148
_refine_ls_extinction_method none
_refine_ls_goodness_of_fit_all 1.148
_refine_ls_goodness_of_fit_ref 1.153
_refine_ls_matrix_type full
_refine_ls_number_parameters 68
_refine_ls_number_reflns 1416
_refine_ls_number_restraints 6
_refine_ls_restrained_S_all 1.146
_refine_ls_restrained_S_obs 1.150
_refine_ls_R_factor_all 0.0342
_refine_ls_R_factor_gt 0.0270
_refine_ls_shift/su_max -0.002
_refine_ls_shift/su_mean 0.000
_refine_ls_structure_factor_coef Fsqd
_refine_ls_weighting_details w=1/[\s^2^(Fo^2^)+(0.0254P)^2^+2.0877P]
_refine_ls_weighting_scheme calc
_refine_ls_wR_factor_all 0.0660
_refine_ls_wR_factor_ref 0.0622
_reflns_number_observed 1255
_reflns_number_total 1416
_reflns_threshold_expression >2sigma(I)
_cod_data_source_file om060920bsi20061006_061532.cif
_cod_data_source_block osabs10
_cod_depositor_comments
;
 Removing duplicate rows from the ATOM_TYPE loop.

 Antanas Vaitkus,
 2018-08-10

The following automatic conversions were performed:

'_symmetry_cell_setting' value 'Orthorhombic' changed to
'orthorhombic' according to
/home/saulius/struct/CIF-dictionaries/cif_core.dic dictionary named
'cif_core.dic' version 2.4.1 from
2010-06-29.

'_exptl_absorpt_correction_type' value 'Integration'
changed to 'integration' according to
/home/saulius/struct/CIF-dictionaries/cif_core.dic dictionary named
'cif_core.dic' version 2.4.1 from 2010-06-29.

Automatic conversion script
Id: cif_fix_values 1715 2011-07-08 13:25:40Z adriana 

The following automatic conversions were performed:

'_refine_ls_weighting_scheme' value
'w=1/[\s^2^(Fo^2^)+(0.0254P)^2^+2.0877P]' was changed to 'calc'. New
tag '_refine_ls_weighting_details' was created. The value of the new
tag was set to 'w=1/[\s^2^(Fo^2^)+(0.0254P)^2^+2.0877P]'.

Automatic conversion script
Id: cif_fix_values 3143 2015-03-26 13:38:13Z robertas 
;
_cod_original_sg_symbol_H-M Pbcm
_cod_database_code 4072663

loop_
_symmetry_equiv_pos_as_xyz
'x, y, z'
'-x, -y, z+1/2'
'-x, y+1/2, -z+1/2'
'x, -y+1/2, -z'
'-x, -y, -z'
'x, y, -z-1/2'
'x, -y-1/2, z-1/2'
'-x, y-1/2, z'

loop_
_atom_site_aniso_label
_atom_site_aniso_U_11
_atom_site_aniso_U_22
_atom_site_aniso_U_33
_atom_site_aniso_U_23
_atom_site_aniso_U_13
_atom_site_aniso_U_12
Os1 0.0209(2) 0.0311(2) 0.0421(2) 0.000 0.000 0.00144(10)
C1 0.025(3) 0.033(3) 0.053(4) 0.000 0.000 0.000(3)
C2 0.024(2) 0.039(2) 0.043(3) -0.002(2) -0.001(2) 0.002(2)
C3 0.022(2) 0.043(3) 0.037(2) 0.000(2) -0.002(2) 0.007(2)
C4 0.039(4) 0.040(4) 0.108(8) 0.000 0.000 -0.007(4)
C5 0.055(4) 0.074(4) 0.047(3) -0.022(3) -0.003(3) 0.002(3)
C6 0.050(3) 0.047(3) 0.047(3) 0.011(2) 0.000(3) 0.010(3)

loop_
_atom_site_label
_atom_site_type_symbol
_atom_site_fract_x
_atom_site_fract_y
_atom_site_fract_z
_atom_site_U_iso_or_equiv
_atom_site_thermal_displace_type
_atom_site_occupancy
_atom_site_calc_flag
_atom_site_refinement_flags
Os1 Os 0.57719(4) 0.95279(2) 0.2500 0.03139(10) Uani 1 d SD
C1 C 0.2588(11) 0.8739(5) 0.2500 0.0373(15) Uani 1 d S
C2 C 0.2655(8) 0.9363(3) 0.1632(4) 0.0351(10) Uani 1 d .
C3 C 0.2784(8) 1.0356(3) 0.1964(4) 0.0341(10) Uani 1 d .
C4 C 0.2150(14) 0.7649(6) 0.2500 0.062(2) Uani 1 d S
H4A H 0.2647(303) 0.7364(26) 0.1864(62) 0.093 Uiso 0.50 calc PR
H4B H 0.0586(40) 0.7534(7) 0.2577(155) 0.093 Uiso 0.50 calc PR
H4C H 0.2930(268) 0.7340(23) 0.3059(92) 0.093 Uiso 0.50 calc PR
C5 C 0.2321(11) 0.9024(5) 0.0572(4) 0.059(2) Uani 1 d .
H5A H 0.0761(11) 0.8964(33) 0.0436(11) 0.088 Uiso 1 calc R
H5B H 0.3022(66) 0.8382(17) 0.0477(11) 0.088 Uiso 1 calc R
H5C H 0.2961(67) 0.9504(18) 0.0109(5) 0.088 Uiso 1 calc R
C6 C 0.2650(10) 1.1252(4) 0.1304(4) 0.0482(13) Uani 1 d .
H6A H 0.3400(59) 1.1804(9) 0.1630(14) 0.072 Uiso 1 calc R
H6B H 0.1121(10) 1.1426(18) 0.1196(26) 0.072 Uiso 1 calc R
H6C H 0.3341(60) 1.1112(11) 0.0657(12) 0.072 Uiso 1 calc R
H1 H 0.8269(86) 0.9516(70) 0.2500 0.080(16) Uiso 1 d SD
H2 H 0.7252(163) 1.0444(52) 0.2500 0.080(16) Uiso 1 d SD
H3 H 0.7113(131) 0.9501(43) 0.1522(43) 0.080(16) Uiso 1 d D
H4 H 0.7341(150) 0.8641(58) 0.2500 0.080(16) Uiso 1 d SD

loop_
_atom_type_symbol
_atom_type_description
_atom_type_scat_dispersion_real
_atom_type_scat_dispersion_imag
_atom_type_scat_source
C C 0.0033 0.0016 'International Tables Vol C Tables 4.2.6.8 and 6.1.1.4'
H H 0.0000 0.0000 'International Tables Vol C Tables 4.2.6.8 and 6.1.1.4'
Os Os -1.2165 7.6030 'International Tables Vol C Tables 4.2.6.8 and 6.1.1.4'

loop_
_geom_angle_atom_site_label_1
_geom_angle_atom_site_label_2
_geom_angle_atom_site_label_3
_geom_angle
_geom_angle_site_symmetry_1
_geom_angle_site_symmetry_3
H1 Os1 H2 54.4(46) . .
H1 Os1 H4 50.6(44) . .
H2 Os1 H4 105.0(61) . .
H1 Os1 H3 57.6(32) . .
H2 Os1 H3 72.7(32) . .
H4 Os1 H3 69.3(31) . .
H1 Os1 H3 57.6(32) . 6_556
H2 Os1 H3 72.7(32) . 6_556
H4 Os1 H3 69.3(31) . 6_556
H3 Os1 H3 115.2(63) . 6_556
H1 Os1 C1 150.7(36) . .
H2 Os1 C1 154.9(42) . .
H4 Os1 C1 100.1(41) . .
H3 Os1 C1 117.3(29) . .
H3 Os1 C1 117.3(29) 6_556 .
H1 Os1 C2 148.3(7) . .
H2 Os1 C2 125.7(32) . .
H4 Os1 C2 117.1(33) . .
H3 Os1 C2 91.1(31) . .
H3 Os1 C2 152.5(31) 6_556 .
C1 Os1 C2 37.3(2) . .
H1 Os1 C2 148.3(7) . 6_556
H2 Os1 C2 125.7(32) . 6_556
H4 Os1 C2 117.1(33) . 6_556
H3 Os1 C2 152.5(31) . 6_556
H3 Os1 C2 91.1(31) 6_556 6_556
C1 Os1 C2 37.3(2) . 6_556
C2 Os1 C2 61.8(3) . 6_556
H1 Os1 C3 144.6(30) . .
H2 Os1 C3 94.5(39) . .
H4 Os1 C3 153.3(29) . .
H3 Os1 C3 100.3(30) . .
H3 Os1 C3 135.3(28) 6_556 .
C1 Os1 C3 61.7(2) . .
C2 Os1 C3 36.7(2) . .
C2 Os1 C3 61.4(2) 6_556 .
H1 Os1 C3 144.6(30) . 6_556
H2 Os1 C3 94.5(39) . 6_556
H4 Os1 C3 153.3(29) . 6_556
H3 Os1 C3 135.3(28) . 6_556
H3 Os1 C3 100.3(30) 6_556 6_556
C1 Os1 C3 61.7(2) . 6_556
C2 Os1 C3 61.4(2) . 6_556
C2 Os1 C3 36.6(2) 6_556 6_556
C3 Os1 C3 36.7(2) . 6_556
C2 C1 C2 107.5(6) . 6_556
C2 C1 C4 125.9(3) . .
C2 C1 C4 125.9(3) 6_556 .
C2 C1 Os1 72.0(3) . .
C2 C1 Os1 72.0(3) 6_556 .
C4 C1 Os1 129.0(5) . .
C3 C2 C1 108.1(4) . .
C3 C2 C5 126.2(5) . .
C1 C2 C5 125.1(5) . .
C3 C2 Os1 72.4(3) . .
C1 C2 Os1 70.7(3) . .
C5 C2 Os1 129.1(4) . .
C2 C3 C3 108.1(3) . 6_556
C2 C3 C6 125.7(5) . .
C3 C3 C6 125.8(3) 6_556 .
C2 C3 Os1 70.9(3) . .
C3 C3 Os1 71.68(12) 6_556 .
C6 C3 Os1 129.0(4) . .

loop_
_geom_bond_atom_site_label_1
_geom_bond_atom_site_label_2
_geom_bond_distance
_geom_bond_site_symmetry_2
Os1 H1 1.54(5) .
Os1 H2 1.54(5) .
Os1 H4 1.54(5) .
Os1 H3 1.54(5) .
Os1 H3 1.54(5) 6_556
Os1 C1 2.232(7) .
Os1 C2 2.249(5) .
Os1 C2 2.249(5) 6_556
Os1 C3 2.269(5) .
Os1 C3 2.269(5) 6_556
C1 C2 1.432(6) .
C1 C2 1.432(6) 6_556
C1 C4 1.503(10) .
C2 C3 1.421(6) .
C2 C5 1.499(7) .
C3 C3 1.427(10) 6_556
C3 C6 1.502(7) .
